data_1567189
loop_
_publ_author_name
'Wang, Yue'
'Li, Er-Qing'
'Duan, Zheng'

_publ_section_title
;
 Ligand-dependent, palladium-catalyzed stereodivergent synthesis of chiral
 tetrahydroquinolines.
;
_journal_issue 27
_journal_name_full 'Chemical science'
_journal_page_first 8131
_journal_page_last 8136
_journal_paper_doi 10.1039/d2sc02771b
_journal_volume 13
_journal_year 2022
_chemical_absolute_configuration ad
_chemical_formula_moiety '0.25(C41 H41 N P2 S)'
_chemical_formula_sum 'C11 H10 N O P S'
_chemical_formula_weight 235.23
_space_group_crystal_system monoclinic
_space_group_IT_number 4
_space_group_name_Hall 'P 2yb'
_space_group_name_H-M_alt 'P 1 21 1'
_atom_sites_solution_hydrogens geom
_atom_sites_solution_primary dual
_audit_creation_date 2022-01-08
_audit_creation_method
;
Olex2 1.2
(compiled 2018.05.29 svn.r3508 for OlexSys, GUI svn.r5506)
;
_audit_update_record
;
2022-02-08 deposited with the CCDC.	2022-06-20 downloaded from the CCDC.
;
_cell_angle_alpha 90
_cell_angle_beta 97.2740(10)
_cell_angle_gamma 90
_cell_formula_units_Z 8
_cell_length_a 8.80910(10)
_cell_length_b 14.29220(10)
_cell_length_c 15.6275(2)
_cell_measurement_reflns_used 11999
_cell_measurement_temperature 200.00(10)
_cell_measurement_theta_max 73.5410
_cell_measurement_theta_min 4.2110
_cell_volume 1951.69(4)
_computing_cell_refinement 'CrysAlisPro 1.171.39.28b (Rigaku OD, 2015)'
_computing_data_collection 'CrysAlisPro 1.171.39.28b (Rigaku OD, 2015)'
_computing_data_reduction 'CrysAlisPro 1.171.39.28b (Rigaku OD, 2015)'
_computing_molecular_graphics 'Olex2 (Dolomanov et al., 2009)'
_computing_publication_material 'Olex2 (Dolomanov et al., 2009)'
_computing_structure_refinement 'ShelXL (Sheldrick, 2015)'
_computing_structure_solution 'ShelXT (Sheldrick, 2015)'
_diffrn_ambient_environment N~2~
_diffrn_ambient_temperature 200.00(10)
_diffrn_detector 'CCD plate'
_diffrn_measured_fraction_theta_full 1.000
_diffrn_measured_fraction_theta_max 0.991
_diffrn_measurement_details
;
List of Runs (angles in degrees, time in seconds):

  # Type    Start    End  Width  t~exp~   \w     \q     \k     \f   Frames
#--------------------------------------------------------------------------
  1  \w     52.00  89.00   0.50    0.50    --    0.00  57.00 150.00   74
  2  \w    -17.00  73.00   0.50    0.50    --    0.00  38.00 -90.00  180
  3  \w    -88.00  29.00   0.50    0.50    --    0.00 -38.00 -90.00  234
  4  \w    -27.00  48.00   0.50    0.50    --    0.00  57.00 150.00  150
  5  \w     17.00  44.00   0.50    0.50    --    0.00  57.00 -30.00   54
  6  \w     17.00 136.00   0.50    1.60    --   98.80 -82.00   0.00  238
  7  \w     78.00 109.00   0.50    1.60    --   98.80 -82.00 -90.00   62
  8  \w     14.00 128.00   0.50    1.60    --   98.80 -61.00 150.00  228
  9  \w     19.00  65.00   0.50    1.60    --   98.80 -82.00 -90.00   92
 10  \w    112.00 144.00   0.50    1.60    --   98.80  61.00-150.00   64
 11  \w     73.00  99.00   0.50    1.60    --   98.80 -82.00  30.00   52
 12  \w     83.00 108.00   0.50    1.60    --   98.80 -82.00  60.00   50
 13  \w    136.00 186.00   0.50    1.60    --   98.80  30.00   0.00  100
 14  \w    162.00 188.00   0.50    1.60    --   98.80  30.00 120.00   52
 15  \w     75.00 127.00   0.50    1.60    --   98.80 -45.00-150.00  104
 16  \w     11.00  66.00   0.50    1.60    --   98.80 -45.00-150.00  110
 17  \w     10.00 128.00   0.50    1.60    --   98.80 -61.00   0.00  236
 18  \w     80.00 106.00   0.50    1.60    --   98.80  61.00-150.00   52
 19  \w     65.00 144.00   0.50    1.60    --   98.80  30.00 120.00  158
 20  \w     66.00 114.00   0.50    1.60    --   98.80  30.00   0.00   96
 21  \w     81.00 121.00   0.50    1.60    --   98.80 -82.00-150.00   80
 22  \w     61.00  94.00   0.50    1.60    --   98.80 -82.00 -60.00   66
 23  \w     12.00 127.00   0.50    1.60    --   98.80 -82.00 150.00  230
 24  \w     72.00  97.00   0.50    1.60    --   98.80 -82.00 120.00   50
 25  \w     46.00 183.00   0.50    1.60    --   98.80  15.00  90.00  274
;
_diffrn_measurement_device 'four-circle diffractometer'
_diffrn_measurement_device_type 'XtaLAB AFC12 (RINC): Kappa single'
_diffrn_measurement_method '\w scans'
_diffrn_orient_matrix_type 'CrysAlisPro convention (1999,Acta A55,543-557)'
_diffrn_orient_matrix_UB_11 0.1591296000
_diffrn_orient_matrix_UB_12 0.0454171000
_diffrn_orient_matrix_UB_13 0.0030076000
_diffrn_orient_matrix_UB_21 -0.0296512000
_diffrn_orient_matrix_UB_22 0.0177140000
_diffrn_orient_matrix_UB_23 -0.0979036000
_diffrn_orient_matrix_UB_31 -0.0698681000
_diffrn_orient_matrix_UB_32 0.0961619000
_diffrn_orient_matrix_UB_33 0.0166664000
_diffrn_radiation_monochromator graphite
_diffrn_radiation_probe x-ray
_diffrn_radiation_type CuK\a
_diffrn_radiation_wavelength 1.54184
_diffrn_reflns_av_R_equivalents 0.0321
_diffrn_reflns_av_unetI/netI 0.0346
_diffrn_reflns_Laue_measured_fraction_full 1.000
_diffrn_reflns_Laue_measured_fraction_max 0.991
_diffrn_reflns_limit_h_max 10
_diffrn_reflns_limit_h_min -10
_diffrn_reflns_limit_k_max 17
_diffrn_reflns_limit_k_min -15
_diffrn_reflns_limit_l_max 19
_diffrn_reflns_limit_l_min -18
_diffrn_reflns_number 20108
_diffrn_reflns_point_group_measured_fraction_full 0.908
_diffrn_reflns_point_group_measured_fraction_max 0.883
_diffrn_reflns_theta_full 67.684
_diffrn_reflns_theta_max 73.720
_diffrn_reflns_theta_min 2.851
_diffrn_source 'fine-focus sealed X-ray tube'
_diffrn_source_type 'Enhance (Cu) X-ray Source'
_exptl_absorpt_coefficient_mu 4.231
_exptl_absorpt_correction_T_max 1.00000
_exptl_absorpt_correction_T_min 0.69391
_exptl_absorpt_correction_type multi-scan
_exptl_absorpt_process_details
;
CrysAlisPro 1.171.39.28b (Rigaku Oxford Diffraction, 2015)
Empirical absorption correction using spherical harmonics,
 implemented in SCALE3 ABSPACK scaling algorithm.
;
_exptl_crystal_colour 'clear colourless'
_exptl_crystal_colour_lustre clear
_exptl_crystal_colour_primary colourless
_exptl_crystal_density_diffrn 1.601
_exptl_crystal_description plate
_exptl_crystal_F_000 976
_exptl_crystal_size_max 0.3
_exptl_crystal_size_mid 0.1
_exptl_crystal_size_min 0.1
_refine_diff_density_max 0.369
_refine_diff_density_min -0.287
_refine_diff_density_rms 0.045
_refine_ls_abs_structure_details
;
 Flack x determined using 2485 quotients [(I+)-(I-)]/[(I+)+(I-)]
 (Parsons, Flack and Wagner, Acta Cryst. B69 (2013) 249-259).
;
_refine_ls_abs_structure_Flack 0.036(9)
_refine_ls_extinction_method none
_refine_ls_goodness_of_fit_ref 1.055
_refine_ls_hydrogen_treatment constr
_refine_ls_matrix_type full
_refine_ls_number_parameters 409
_refine_ls_number_reflns 6966
_refine_ls_number_restraints 1
_refine_ls_restrained_S_all 1.054
_refine_ls_R_factor_all 0.0436
_refine_ls_R_factor_gt 0.0411
_refine_ls_shift/su_max 0.001
_refine_ls_shift/su_mean 0.000
_refine_ls_structure_factor_coef Fsqd
_refine_ls_weighting_details 'w=1/[\s^2^(Fo^2^)+(0.0685P)^2^+0.3551P] where P=(Fo^2^+2Fc^2^)/3'
_refine_ls_weighting_scheme calc
_refine_ls_wR_factor_gt 0.1134
_refine_ls_wR_factor_ref 0.1146
_reflns_Friedel_coverage 0.711
_reflns_Friedel_fraction_full 0.807
_reflns_Friedel_fraction_max 0.766
_reflns_number_gt 6571
_reflns_number_total 6966
_reflns_threshold_expression 'I > 2\s(I)'
_cod_data_source_file d2sc02771b2.cif
_cod_data_source_block exp_9879
_cod_depositor_comments
;
The following automatic conversions were performed:

data item '_chemical_absolute_configuration' value 'AD' was changed
to 'ad' in accordance with the
/home/data/users/saulius/crontab/automatic-downloads/rss-feeds/RSC/lib/dictionaries/cif_core.dic
dictionary named 'cif_core.dic' version 2.4.2 last updated on
2011-04-26.

Automatic conversion script
Id: cif_fix_values 7556 2019-12-06 15:28:31Z antanas 

 Adding full bibliography for 1567188--1567191.cif.
;
_cod_database_code 1567189
_shelx_shelxl_version_number 2018/3
_shelx_space_group_comment
;
The symmetry employed for this shelxl refinement is uniquely defined
by the following loop, which should always be used as a source of
symmetry information in preference to the above space-group names.
They are only intended as comments.
;
_shelx_estimated_absorpt_t_max 0.677
_shelx_estimated_absorpt_t_min 0.363
_reflns_odcompleteness_completeness 100.00
_reflns_odcompleteness_iscentric 1
_reflns_odcompleteness_theta 66.97
_olex2_refinement_description
;
1. Fixed Uiso
 At 1.2 times of:
  All C(H) groups, All C(H,H) groups, All N(H) groups
 At 1.5 times of:
  All C(H,H,H) groups
2.a Ternary CH refined with riding coordinates:
 C13(H13), C20(H20), C22(H22)
2.b Secondary CH2 refined with riding coordinates:
 C11(H11A,H11B), C21(H21A,H21B)
2.c Aromatic/amide H refined with riding coordinates:
 N1(H1), C1(H1A), C2(H2), C3(H3), C4(H4), C5(H5), C15(H15), C16(H16), C17(H17),
  C18(H18), C19(H19), C25(H25), C26(H26), C27(H27), C28(H28), C31(H31),
 C32(H32), C33(H33), C34(H34), C35(H35), C37(H37), C38(H38), C39(H39), C40(H40),
  C41(H41)
2.d Idealised Me refined as rotating group:
 C9(H9A,H9B,H9C), C12(H12A,H12B,H12C), C23(H23A,H23B,H23C)
;
_olex2_submission_special_instructions 'No special instructions were received'
_oxdiff_exptl_absorpt_empirical_details
;
Empirical correction (ABSPACK) includes:
- Absorption correction using spherical harmonics
- Frame scaling
;
_oxdiff_exptl_absorpt_empirical_full_max 1.278
_oxdiff_exptl_absorpt_empirical_full_min 0.728

loop_
_space_group_symop_operation_xyz
'x, y, z'
'-x, y+1/2, -z'

loop_
_atom_site_label
_atom_site_type_symbol
_atom_site_fract_x
_atom_site_fract_y
_atom_site_fract_z
_atom_site_U_iso_or_equiv
_atom_site_adp_type
_atom_site_occupancy
_atom_site_site_symmetry_order
_atom_site_calc_flag
_atom_site_refinement_flags_posn
_atom_site_refinement_flags_adp
_atom_site_refinement_flags_occupancy
_atom_site_disorder_assembly
_atom_site_disorder_group
S1 S 0.79432(10) 0.51308(7) 0.54137(7) 0.0474(2) Uani 1 1 d . . . . .
P1 P 0.59104(9) 0.45772(6) 0.52957(6) 0.03478(19) Uani 1 1 d . . . . .
P2 P 0.81657(11) 0.76269(6) 0.83876(5) 0.0411(2) Uani 1 1 d . . . . .
N1 N 0.6968(3) 0.4824(2) 0.74691(19) 0.0401(7) Uani 1 1 d . . . . .
H1 H 0.764566 0.443313 0.733944 0.048 Uiso 1 1 calc R . . . .
C1 C 0.7845(4) 0.2637(3) 0.4823(2) 0.0410(7) Uani 1 1 d . . . . .
H1A H 0.803615 0.286690 0.538326 0.049 Uiso 1 1 calc R . . . .
C2 C 0.8883(4) 0.2021(3) 0.4522(3) 0.0485(9) Uani 1 1 d . . . . .
H2 H 0.975786 0.184231 0.488132 0.058 Uiso 1 1 calc R . . . .
C3 C 0.8620(5) 0.1681(3) 0.3703(3) 0.0570(11) Uani 1 1 d . . . . .
H3 H 0.931427 0.126909 0.350390 0.068 Uiso 1 1 calc R . . . .
C4 C 0.7314(5) 0.1949(3) 0.3162(3) 0.0537(10) Uani 1 1 d . . . . .
H4 H 0.713403 0.170960 0.260470 0.064 Uiso 1 1 calc R . . . .
C5 C 0.6277(4) 0.2573(3) 0.3450(2) 0.0433(8) Uani 1 1 d . . . . .
H5 H 0.542081 0.276365 0.308138 0.052 Uiso 1 1 calc R . . . .
C6 C 0.6524(4) 0.2914(2) 0.4298(2) 0.0363(7) Uani 1 1 d . . . . .
C7 C 0.5427(4) 0.3557(2) 0.4620(2) 0.0350(7) Uani 1 1 d . . . . .
C8 C 0.3886(4) 0.3520(2) 0.4511(2) 0.0351(7) Uani 1 1 d . . . . .
C9 C 0.2936(4) 0.2733(3) 0.4093(2) 0.0437(8) Uani 1 1 d . . . . .
H9A H 0.221651 0.253097 0.446761 0.066 Uiso 1 1 calc GR . . . .
H9B H 0.359015 0.221962 0.398662 0.066 Uiso 1 1 calc GR . . . .
H9C H 0.239255 0.294393 0.355606 0.066 Uiso 1 1 calc GR . . . .
C10 C 0.3134(4) 0.4327(2) 0.4936(2) 0.0356(7) Uani 1 1 d . . . . .
C11 C 0.4184(4) 0.5180(3) 0.4844(2) 0.0404(7) Uani 1 1 d . . . . .
H11A H 0.394137 0.571125 0.518740 0.048 Uiso 1 1 calc R . . . .
H11B H 0.420327 0.536649 0.424828 0.048 Uiso 1 1 calc R . . . .
C12 C 0.1461(4) 0.4515(3) 0.4574(2) 0.0465(8) Uani 1 1 d . . . . .
H12A H 0.085148 0.397622 0.466536 0.070 Uiso 1 1 calc GR . . . .
H12B H 0.139394 0.464188 0.396672 0.070 Uiso 1 1 calc GR . . . .
H12C H 0.109026 0.504540 0.486226 0.070 Uiso 1 1 calc GR . . . .
C13 C 0.3337(4) 0.4179(2) 0.5949(2) 0.0354(7) Uani 1 1 d . . . . .
H13 H 0.289734 0.473507 0.619000 0.042 Uiso 1 1 calc R . . . .
C14 C 0.2490(4) 0.3352(3) 0.6259(2) 0.0387(7) Uani 1 1 d . . . . .
C15 C 0.3026(4) 0.2440(3) 0.6250(2) 0.0458(8) Uani 1 1 d . . . . .
H15 H 0.396221 0.231845 0.605624 0.055 Uiso 1 1 calc R . . . .
C16 C 0.2177(5) 0.1708(3) 0.6526(3) 0.0557(10) Uani 1 1 d . . . . .
H16 H 0.253713 0.109822 0.650223 0.067 Uiso 1 1 calc R . . . .
C17 C 0.0807(6) 0.1874(4) 0.6834(3) 0.0649(13) Uani 1 1 d . . . . .
H17 H 0.025797 0.138097 0.703291 0.078 Uiso 1 1 calc R . . . .
C18 C 0.0253(5) 0.2773(4) 0.6846(3) 0.0586(12) Uani 1 1 d . . . . .
H18 H -0.068963 0.288328 0.703584 0.070 Uiso 1 1 calc R . . . .
C19 C 0.1089(4) 0.3519(3) 0.6576(2) 0.0461(8) Uani 1 1 d . . . . .
H19 H 0.072336 0.412724 0.660578 0.055 Uiso 1 1 calc R . . . .
C20 C 0.5092(4) 0.4211(3) 0.6267(2) 0.0364(7) Uani 1 1 d . . . . .
H20 H 0.545684 0.358279 0.643774 0.044 Uiso 1 1 calc R . . . .
C21 C 0.5398(4) 0.4878(3) 0.7038(2) 0.0424(8) Uani 1 1 d . . . . .
H21A H 0.519099 0.551413 0.683992 0.051 Uiso 1 1 calc R . . . .
H21B H 0.469829 0.473113 0.745053 0.051 Uiso 1 1 calc R . . . .
C22 C 0.7225(4) 0.5529(3) 0.8154(2) 0.0408(8) Uani 1 1 d . . . . .
H22 H 0.674574 0.611469 0.793437 0.049 Uiso 1 1 calc R . . . .
C23 C 0.6472(5) 0.5228(4) 0.8938(3) 0.0647(13) Uani 1 1 d . . . . .
H23A H 0.541312 0.508741 0.876122 0.097 Uiso 1 1 calc GR . . . .
H23B H 0.655024 0.572512 0.935412 0.097 Uiso 1 1 calc GR . . . .
H23C H 0.697948 0.468133 0.919127 0.097 Uiso 1 1 calc GR . . . .
C24 C 0.8910(4) 0.5711(3) 0.8408(2) 0.0373(7) Uani 1 1 d . . . . .
C25 C 0.9936(4) 0.4961(3) 0.8484(3) 0.0460(8) Uani 1 1 d . . . . .
H25 H 0.958668 0.436378 0.832781 0.055 Uiso 1 1 calc R . . . .
C26 C 1.1469(4) 0.5095(3) 0.8791(2) 0.0464(8) Uani 1 1 d . . . . .
H26 H 1.213805 0.458910 0.884281 0.056 Uiso 1 1 calc R . . . .
C27 C 1.2001(4) 0.5982(3) 0.9019(2) 0.0453(8) Uani 1 1 d . . . . .
H27 H 1.302464 0.607051 0.923331 0.054 Uiso 1 1 calc R . . . .
C28 C 1.1017(4) 0.6733(3) 0.8929(2) 0.0435(8) Uani 1 1 d . . . . .
H28 H 1.138832 0.732842 0.907451 0.052 Uiso 1 1 calc R . . . .
C29 C 0.9462(4) 0.6614(3) 0.8621(2) 0.0367(7) Uani 1 1 d . . . . .
C30 C 0.7250(5) 0.7723(3) 0.9372(3) 0.0499(9) Uani 1 1 d . . . . .
C31 C 0.5725(6) 0.8020(4) 0.9270(4) 0.0705(13) Uani 1 1 d . . . . .
H31 H 0.523571 0.816171 0.872268 0.085 Uiso 1 1 calc R . . . .
C32 C 0.4933(8) 0.8105(5) 0.9989(5) 0.0874(18) Uani 1 1 d . . . . .
H32 H 0.391794 0.830047 0.991856 0.105 Uiso 1 1 calc R . . . .
C33 C 0.5663(8) 0.7896(4) 1.0802(4) 0.0812(17) Uani 1 1 d . . . . .
H33 H 0.514340 0.796048 1.128140 0.097 Uiso 1 1 calc R . . . .
C34 C 0.7147(8) 0.7595(4) 1.0903(3) 0.0744(15) Uani 1 1 d . . . . .
H34 H 0.762404 0.745036 1.145236 0.089 Uiso 1 1 calc R . . . .
C35 C 0.7966(6) 0.7501(3) 1.0191(3) 0.0573(10) Uani 1 1 d . . . . .
H35 H 0.897401 0.729305 1.026795 0.069 Uiso 1 1 calc R . . . .
C36 C 0.9541(5) 0.8604(3) 0.8483(2) 0.0451(8) Uani 1 1 d . . . . .
C37 C 1.0411(5) 0.8711(3) 0.7819(3) 0.0548(10) Uani 1 1 d . . . . .
H37 H 1.029534 0.829285 0.735932 0.066 Uiso 1 1 calc R . . . .
C38 C 1.1454(6) 0.9433(4) 0.7826(3) 0.0690(13) Uani 1 1 d . . . . .
H38 H 1.206412 0.948620 0.738407 0.083 Uiso 1 1 calc R . . . .
C39 C 1.1589(7) 1.0079(4) 0.8493(4) 0.0748(15) Uani 1 1 d . . . . .
H39 H 1.228070 1.057148 0.849954 0.090 Uiso 1 1 calc R . . . .
C40 C 1.0692(7) 0.9985(3) 0.9144(3) 0.0702(14) Uani 1 1 d . . . . .
H40 H 1.078830 1.041793 0.959148 0.084 Uiso 1 1 calc R . . . .
C41 C 0.9638(6) 0.9255(3) 0.9153(3) 0.0579(11) Uani 1 1 d . . . . .
H41 H 0.902052 0.920555 0.959169 0.070 Uiso 1 1 calc R . . . .

loop_
_atom_site_aniso_label
_atom_site_aniso_U_11
_atom_site_aniso_U_22
_atom_site_aniso_U_33
_atom_site_aniso_U_23
_atom_site_aniso_U_13
_atom_site_aniso_U_12
S1 0.0312(4) 0.0398(5) 0.0718(6) -0.0004(4) 0.0086(4) -0.0074(4)
P1 0.0273(4) 0.0274(4) 0.0496(4) -0.0009(3) 0.0046(3) -0.0007(3)
P2 0.0482(5) 0.0334(5) 0.0395(4) -0.0027(3) -0.0023(3) 0.0041(4)
N1 0.0326(14) 0.0357(17) 0.0501(16) -0.0124(12) -0.0019(12) 0.0004(11)
C1 0.0328(16) 0.0350(18) 0.0552(19) -0.0022(15) 0.0057(13) -0.0022(14)
C2 0.0349(18) 0.040(2) 0.073(3) 0.0017(18) 0.0129(17) 0.0024(16)
C3 0.051(2) 0.039(2) 0.087(3) -0.002(2) 0.033(2) 0.0001(18)
C4 0.057(2) 0.053(2) 0.056(2) -0.0129(18) 0.0234(18) -0.0075(19)
C5 0.0394(18) 0.048(2) 0.0441(17) 0.0022(16) 0.0131(14) -0.0006(16)
C6 0.0332(16) 0.0305(17) 0.0462(17) -0.0039(13) 0.0086(13) -0.0007(13)
C7 0.0322(16) 0.0362(18) 0.0369(15) 0.0013(13) 0.0057(12) 0.0033(13)
C8 0.0333(16) 0.0345(18) 0.0368(16) -0.0007(13) 0.0021(12) -0.0013(13)
C9 0.0350(17) 0.052(2) 0.0432(17) -0.0063(16) 0.0004(13) -0.0057(16)
C10 0.0270(15) 0.0375(19) 0.0416(16) 0.0021(13) 0.0012(12) 0.0028(12)
C11 0.0360(17) 0.0317(18) 0.0539(19) 0.0022(15) 0.0077(14) 0.0036(15)
C12 0.0299(16) 0.053(2) 0.056(2) 0.0045(18) 0.0037(14) 0.0041(17)
C13 0.0298(15) 0.0331(17) 0.0427(16) -0.0062(13) 0.0026(12) 0.0008(13)
C14 0.0330(16) 0.047(2) 0.0355(16) -0.0042(14) 0.0020(12) -0.0061(15)
C15 0.047(2) 0.042(2) 0.0498(19) -0.0049(16) 0.0094(15) -0.0054(17)
C16 0.072(3) 0.041(2) 0.053(2) 0.0026(18) 0.005(2) -0.012(2)
C17 0.066(3) 0.075(4) 0.054(2) 0.017(2) 0.005(2) -0.029(3)
C18 0.044(2) 0.081(4) 0.052(2) 0.011(2) 0.0106(16) -0.010(2)
C19 0.0367(18) 0.058(2) 0.0424(17) -0.0007(16) 0.0026(13) -0.0019(17)
C20 0.0300(16) 0.0327(17) 0.0450(17) -0.0061(13) -0.0011(13) 0.0017(13)
C21 0.0322(16) 0.037(2) 0.056(2) -0.0107(15) 0.0010(14) 0.0022(13)
C22 0.0372(18) 0.0365(19) 0.0484(18) -0.0109(15) 0.0036(14) 0.0007(14)
C23 0.050(2) 0.088(4) 0.058(2) -0.024(2) 0.0121(18) -0.019(2)
C24 0.0382(18) 0.0376(19) 0.0360(16) -0.0047(13) 0.0043(13) 0.0007(14)
C25 0.0459(19) 0.0319(19) 0.060(2) -0.0036(16) 0.0075(16) 0.0009(15)
C26 0.0388(18) 0.043(2) 0.057(2) -0.0012(17) 0.0049(15) 0.0080(17)
C27 0.0381(18) 0.051(2) 0.0466(18) 0.0072(16) 0.0026(14) -0.0009(16)
C28 0.045(2) 0.037(2) 0.0461(18) 0.0017(15) -0.0037(15) -0.0087(16)
C29 0.0400(18) 0.0369(18) 0.0328(15) -0.0044(13) 0.0032(13) -0.0019(14)
C30 0.062(2) 0.0290(19) 0.058(2) -0.0003(16) 0.0056(17) 0.0018(17)
C31 0.062(3) 0.075(3) 0.075(3) -0.021(3) 0.009(2) 0.008(3)
C32 0.075(3) 0.090(4) 0.102(4) -0.035(4) 0.029(3) -0.002(3)
C33 0.096(4) 0.064(3) 0.092(4) -0.026(3) 0.044(3) -0.018(3)
C34 0.123(5) 0.045(3) 0.058(2) 0.003(2) 0.022(3) -0.006(3)
C35 0.083(3) 0.038(2) 0.050(2) 0.0013(17) 0.0074(19) 0.004(2)
C36 0.062(2) 0.0283(18) 0.0431(18) 0.0019(14) -0.0027(16) 0.0029(16)
C37 0.073(3) 0.038(2) 0.053(2) -0.0028(16) 0.0074(19) 0.000(2)
C38 0.078(3) 0.050(3) 0.081(3) 0.002(2) 0.018(2) -0.010(2)
C39 0.091(4) 0.042(3) 0.087(3) 0.015(2) -0.007(3) -0.022(3)
C40 0.110(4) 0.038(2) 0.058(3) -0.0040(19) -0.007(3) -0.011(3)
C41 0.082(3) 0.042(2) 0.048(2) -0.0064(17) 0.000(2) -0.003(2)

loop_
_atom_type_symbol
_atom_type_description
_atom_type_scat_dispersion_real
_atom_type_scat_dispersion_imag
_atom_type_scat_source
C C 0.0181 0.0091 'International Tables Vol C Tables 4.2.6.8 and 6.1.1.4'
H H 0.0000 0.0000 'International Tables Vol C Tables 4.2.6.8 and 6.1.1.4'
N N 0.0311 0.0180 'International Tables Vol C Tables 4.2.6.8 and 6.1.1.4'
O O 0.0492 0.0322 'International Tables Vol C Tables 4.2.6.8 and 6.1.1.4'
P P 0.2955 0.4335 'International Tables Vol C Tables 4.2.6.8 and 6.1.1.4'
S S 0.3331 0.5567 'International Tables Vol C Tables 4.2.6.8 and 6.1.1.4'

loop_
_geom_angle_atom_site_label_1
_geom_angle_atom_site_label_2
_geom_angle_atom_site_label_3
_geom_angle
_geom_angle_site_symmetry_1
_geom_angle_site_symmetry_3
_geom_angle_publ_flag
C7 P1 S1 121.76(11) . . ?
C7 P1 C20 99.41(15) . . ?
C11 P1 S1 124.13(13) . . ?
C11 P1 C7 91.80(16) . . ?
C11 P1 C20 93.41(16) . . ?
C20 P1 S1 119.38(11) . . ?
C30 P2 C29 102.68(17) . . ?
C30 P2 C36 103.33(18) . . ?
C36 P2 C29 101.17(16) . . ?
C21 N1 C22 110.5(3) . . ?
C6 C1 C2 121.0(3) . . ?
C3 C2 C1 120.2(4) . . ?
C2 C3 C4 120.1(4) . . ?
C3 C4 C5 120.4(4) . . ?
C4 C5 C6 119.9(3) . . ?
C1 C6 C5 118.4(3) . . ?
C1 C6 C7 120.8(3) . . ?
C5 C6 C7 120.7(3) . . ?
C6 C7 P1 125.8(2) . . ?
C8 C7 P1 105.2(2) . . ?
C8 C7 C6 129.0(3) . . ?
C7 C8 C9 125.5(3) . . ?
C7 C8 C10 113.7(3) . . ?
C9 C8 C10 120.5(3) . . ?
C8 C10 C11 105.0(3) . . ?
C8 C10 C12 115.0(3) . . ?
C8 C10 C13 109.5(3) . . ?
C11 C10 C13 101.8(3) . . ?
C12 C10 C11 112.6(3) . . ?
C12 C10 C13 111.9(3) . . ?
C10 C11 P1 94.1(2) . . ?
C14 C13 C10 115.3(3) . . ?
C14 C13 C20 115.4(3) . . ?
C20 C13 C10 107.2(3) . . ?
C15 C14 C13 123.3(3) . . ?
C15 C14 C19 118.6(4) . . ?
C19 C14 C13 118.1(3) . . ?
C16 C15 C14 120.5(4) . . ?
C17 C16 C15 120.7(4) . . ?
C16 C17 C18 119.6(4) . . ?
C17 C18 C19 120.6(4) . . ?
C18 C19 C14 119.8(4) . . ?
C13 C20 P1 102.8(2) . . ?
C21 C20 P1 115.1(3) . . ?
C21 C20 C13 109.7(3) . . ?
N1 C21 C20 113.0(3) . . ?
N1 C22 C23 110.4(3) . . ?
N1 C22 C24 111.5(3) . . ?
C24 C22 C23 110.5(3) . . ?
C25 C24 C22 119.6(3) . . ?
C25 C24 C29 118.9(3) . . ?
C29 C24 C22 121.4(3) . . ?
C26 C25 C24 121.0(4) . . ?
C27 C26 C25 119.9(4) . . ?
C28 C27 C26 120.0(3) . . ?
C27 C28 C29 121.0(4) . . ?
C24 C29 P2 119.0(3) . . ?
C28 C29 P2 121.6(3) . . ?
C28 C29 C24 119.1(3) . . ?
C31 C30 P2 116.5(3) . . ?
C35 C30 P2 124.1(3) . . ?
C35 C30 C31 119.4(4) . . ?
C30 C31 C32 120.3(5) . . ?
C33 C32 C31 119.9(6) . . ?
C34 C33 C32 120.0(5) . . ?
C33 C34 C35 121.2(5) . . ?
C30 C35 C34 119.2(5) . . ?
C37 C36 P2 116.6(3) . . ?
C37 C36 C41 120.3(4) . . ?
C41 C36 P2 122.9(3) . . ?
C36 C37 C38 120.8(4) . . ?
C37 C38 C39 119.8(5) . . ?
C40 C39 C38 119.3(5) . . ?
C39 C40 C41 121.8(4) . . ?
C36 C41 C40 117.9(4) . . ?

loop_
_geom_bond_atom_site_label_1
_geom_bond_atom_site_label_2
_geom_bond_distance
_geom_bond_site_symmetry_2
_geom_bond_publ_flag
S1 P1 1.9450(11) . ?
P1 C7 1.819(4) . ?
P1 C11 1.811(4) . ?
P1 C20 1.837(4) . ?
P2 C29 1.851(4) . ?
P2 C30 1.830(4) . ?
P2 C36 1.842(4) . ?
N1 C21 1.462(4) . ?
N1 C22 1.468(4) . ?
C1 C2 1.394(5) . ?
C1 C6 1.393(5) . ?
C2 C3 1.362(6) . ?
C3 C4 1.392(7) . ?
C4 C5 1.393(6) . ?
C5 C6 1.403(5) . ?
C6 C7 1.468(4) . ?
C7 C8 1.347(5) . ?
C8 C9 1.502(5) . ?
C8 C10 1.523(5) . ?
C10 C11 1.548(5) . ?
C10 C12 1.534(4) . ?
C10 C13 1.585(5) . ?
C13 C14 1.510(5) . ?
C13 C20 1.564(4) . ?
C14 C15 1.387(6) . ?
C14 C19 1.407(5) . ?
C15 C16 1.386(6) . ?
C16 C17 1.375(7) . ?
C17 C18 1.376(7) . ?
C18 C19 1.391(6) . ?
C20 C21 1.533(5) . ?
C22 C23 1.527(6) . ?
C22 C24 1.509(5) . ?
C24 C25 1.397(5) . ?
C24 C29 1.404(5) . ?
C25 C26 1.388(5) . ?
C26 C27 1.381(6) . ?
C27 C28 1.376(6) . ?
C28 C29 1.404(5) . ?
C30 C31 1.398(7) . ?
C30 C35 1.390(6) . ?
C31 C32 1.401(8) . ?
C32 C33 1.383(10) . ?
C33 C34 1.366(8) . ?
C34 C35 1.407(6) . ?
C36 C37 1.374(6) . ?
C36 C41 1.396(6) . ?
C37 C38 1.381(7) . ?
C38 C39 1.387(8) . ?
C39 C40 1.371(8) . ?
C40 C41 1.398(7) . ?

loop_
_smtbx_masks_void_nr
_smtbx_masks_void_average_x
_smtbx_masks_void_average_y
_smtbx_masks_void_average_z
_smtbx_masks_void_volume
_smtbx_masks_void_count_electrons
_smtbx_masks_void_content
1 -0.334 0.115 0.808 173.6 45.2 ?
2 0.334 0.615 0.192 173.6 45.7 ?
